data_2015873
loop_
_publ_author_name
'Wei Sun'
'Yan-Tuan Li'
'Zhi-Yong Wu'
'Ning-Yu Xiao'

_publ_section_title
;\m-{<i>N</i>,<i>N</i>'-Bis[2-(dimethylamino)ethyl]oxamidato(2--)}-1\k^2^<i>O</i>,<i>O</i>':2\k^4^<i>N</i>,<i>N</i>',<i>N</i>'',<i>N</i>'''-bis(4,4'-dimethyl-2,2'-bipyridine-1\k^2^<i>N</i>,<i>N</i>')dinickel(II)
 bis(perchlorate)
;
_journal_coeditor_code SK3088
_journal_issue 3
_journal_name_full 'Acta Crystallographica Section C'
_journal_page_first m111
_journal_page_last m113
_journal_paper_doi 10.1107/S010827010700282X
_journal_volume 63
_journal_year 2007
_chemical_formula_iupac '[Ni2 (C10 H20 N4 O2) (C12 H12 N2)2] (Cl O4)2'
_chemical_formula_moiety 'C34 H44 N8 Ni2 O2 2+ , 2Cl O4 -'
_chemical_formula_sum 'C34 H44 Cl2 N8 Ni2 O10'
_chemical_formula_weight 913.05
_chemical_name_systematic
;
\m-{N,N'-Bis[2-(dimethylamino)ethyl]oxamidato(2-)}-
1\k^2^O,O':2\k^4^N,N',N'',N'''-bis(4,4'-dimethyl-2,2'-bipyridine-
1\k^2^N,N')dinickel(II) bis(perchlorate)
;
_space_group_IT_number 15
_symmetry_cell_setting monoclinic
_symmetry_space_group_name_Hall '-C 2yc'
_symmetry_space_group_name_H-M 'C 1 2/c 1'
_atom_sites_solution_hydrogens geom
_atom_sites_solution_primary direct
_atom_sites_solution_secondary difmap
_cell_angle_alpha 90.00
_cell_angle_beta 104.744(4)
_cell_angle_gamma 90.00
_cell_formula_units_Z 4
_cell_length_a 19.068(6)
_cell_length_b 13.431(4)
_cell_length_c 15.920(5)
_cell_measurement_reflns_used 2683
_cell_measurement_temperature 298(2)
_cell_measurement_theta_max 25.465
_cell_measurement_theta_min 2.268
_cell_volume 3943(2)
_computing_cell_refinement 'SAINT (Bruker, 2002)'
_computing_data_collection 'SMART (Bruker, 2002)'
_computing_data_reduction SAINT
_computing_molecular_graphics 'XP (Siemens, 1994)'
_computing_publication_material 'WinGX (Farrugia, 1999)'
_computing_structure_refinement 'SHELXL97 (Sheldrick, 1997)'
_computing_structure_solution 'SHELXL97 (Sheldrick, 1997)'
_diffrn_ambient_temperature 298(2)
_diffrn_measured_fraction_theta_full 0.999
_diffrn_measured_fraction_theta_max 0.999
_diffrn_measurement_device_type 'Bruker APEX CCD area-detector'
_diffrn_measurement_method '\f and \w'
_diffrn_radiation_monochromator graphite
_diffrn_radiation_source 'fine-focus sealed tube'
_diffrn_radiation_type MoK\a
_diffrn_radiation_wavelength 0.71073
_diffrn_reflns_av_R_equivalents 0.0358
_diffrn_reflns_av_sigmaI/netI 0.0411
_diffrn_reflns_limit_h_max 22
_diffrn_reflns_limit_h_min -22
_diffrn_reflns_limit_k_max 15
_diffrn_reflns_limit_k_min -10
_diffrn_reflns_limit_l_max 18
_diffrn_reflns_limit_l_min -18
_diffrn_reflns_number 10149
_diffrn_reflns_theta_full 25.02
_diffrn_reflns_theta_max 25.02
_diffrn_reflns_theta_min 1.88
_diffrn_standards_decay_% 0
_diffrn_standards_interval_time 0
_diffrn_standards_number 0
_exptl_absorpt_coefficient_mu 1.156
_exptl_absorpt_correction_T_max 0.7158
_exptl_absorpt_correction_T_min 0.6117
_exptl_absorpt_correction_type multi-scan
_exptl_absorpt_process_details '(SADABS; Sheldrick, 2003)'
_exptl_crystal_colour orange
_exptl_crystal_density_diffrn 1.538
_exptl_crystal_density_method 'not measured'
_exptl_crystal_description block
_exptl_crystal_F_000 1896
_exptl_crystal_size_max 0.45
_exptl_crystal_size_mid 0.38
_exptl_crystal_size_min 0.29
_refine_diff_density_max 0.498
_refine_diff_density_min -0.279
_refine_ls_extinction_method none
_refine_ls_goodness_of_fit_ref 1.022
_refine_ls_hydrogen_treatment constr
_refine_ls_matrix_type full
_refine_ls_number_parameters 256
_refine_ls_number_reflns 3470
_refine_ls_number_restraints 0
_refine_ls_restrained_S_all 1.022
_refine_ls_R_factor_all 0.0724
_refine_ls_R_factor_gt 0.0407
_refine_ls_shift/su_max 0.000
_refine_ls_shift/su_mean 0.000
_refine_ls_structure_factor_coef Fsqd
_refine_ls_weighting_details 'calc w = 1/[\s^2^(Fo^2^)+(0.0464P)^2^+5.2848P] where P=(Fo^2^+2Fc^2^)/3'
_refine_ls_weighting_scheme calc
_refine_ls_wR_factor_gt 0.0932
_refine_ls_wR_factor_ref 0.1129
_reflns_number_gt 2338
_reflns_number_total 3470
_reflns_threshold_expression I>2\s(I)
_cod_data_source_file sk3088.cif
_cod_data_source_block I
_cod_depositor_comments
;
The following automatic conversions were performed:
'_symmetry_cell_setting' value 'Monoclinic' changed to 'monoclinic'
according to '/home/saulius/struct/CIF-dictionaries/cif_core.dic'
dictionary named 'cif_core.dic' version 2.4.1 from 2010-06-29.

Automatic conversion script
Id: cif_fix_enum 1527 2010-12-29 10:47:43Z saulius 

The following automatic conversions were performed:

'_symmetry_cell_setting' value 'Monoclinic' changed to 'monoclinic'
according to /home/saulius/struct/CIF-dictionaries/cif_core.dic
dictionary named 'cif_core.dic' version 2.4.1 from 2010-06-29.

Automatic conversion script
Id: cif_fix_values 1715 2011-07-08 13:25:40Z adriana 
;
_cod_original_sg_symbol_H-M 'C 2/c'
_cod_database_code 2015873
_cod_database_fobs_code 2015873

loop_
_symmetry_equiv_pos_as_xyz
'x, y, z'
'-x, y, -z+1/2'
'x+1/2, y+1/2, z'
'-x+1/2, y+1/2, -z+1/2'
'-x, -y, -z'
'x, -y, z-1/2'
'-x+1/2, -y+1/2, -z'
'x+1/2, -y+1/2, z-1/2'

loop_
_atom_site_type_symbol
_atom_site_label
_atom_site_fract_x
_atom_site_fract_y
_atom_site_fract_z
_atom_site_U_iso_or_equiv
_atom_site_adp_type
_atom_site_calc_flag
_atom_site_refinement_flags
_atom_site_occupancy
Ni Ni1 0.5000 0.15403(5) 0.2500 0.0409(2) Uani d S 1
O O1 0.44689(13) 0.42838(18) 0.17369(14) 0.0390(6) Uani d . 1
N N1 0.43379(19) 0.0663(3) 0.1663(2) 0.0578(9) Uani d . 1
N N2 0.44962(16) 0.2568(2) 0.18333(19) 0.0426(8) Uani d . 1
C C1 0.4666(3) 0.0381(4) 0.0955(3) 0.0979(19) Uani d . 1
H H1A 0.5067 -0.0059 0.1175 0.147 Uiso calc R 1
H H1B 0.4833 0.0967 0.0721 0.147 Uiso calc R 1
H H1C 0.4310 0.0049 0.0505 0.147 Uiso calc R 1
C C2 0.4060(3) -0.0225(4) 0.2016(4) 0.0957(19) Uani d . 1
H H2A 0.3673 -0.0514 0.1576 0.144 Uiso calc R 1
H H2B 0.3881 -0.0037 0.2505 0.144 Uiso calc R 1
H H2C 0.4443 -0.0702 0.2197 0.144 Uiso calc R 1
C C3 0.3676(3) 0.1308(4) 0.1305(3) 0.0742(15) Uani d . 1
H H3A 0.3374 0.1001 0.0786 0.089 Uiso calc R 1
H H3B 0.3394 0.1358 0.1731 0.089 Uiso calc R 1
C C4 0.3892(2) 0.2315(3) 0.1092(3) 0.0574(11) Uani d . 1
H H4A 0.4046 0.2310 0.0556 0.069 Uiso calc R 1
H H4B 0.3496 0.2784 0.1035 0.069 Uiso calc R 1
C C5 0.46976(18) 0.3467(3) 0.2083(2) 0.0349(8) Uani d . 1
Ni Ni2 0.5000 0.54830(5) 0.2500 0.0371(2) Uani d S 1
N N3 0.54611(16) 0.6452(2) 0.34900(19) 0.0389(7) Uani d . 1
N N4 0.42297(16) 0.5480(2) 0.31922(18) 0.0400(7) Uani d . 1
C C6 0.6064(2) 0.6995(3) 0.3574(3) 0.0499(10) Uani d . 1
H H6 0.6269 0.7042 0.3104 0.060 Uiso calc R 1
C C7 0.6392(2) 0.7489(3) 0.4333(3) 0.0520(10) Uani d . 1
H H7 0.6811 0.7857 0.4367 0.062 Uiso calc R 1
C C8 0.6101(2) 0.7440(3) 0.5045(3) 0.0478(10) Uani d . 1
C C9 0.5466(2) 0.6893(3) 0.4946(2) 0.0417(9) Uani d . 1
H H9 0.5248 0.6846 0.5405 0.050 Uiso calc R 1
C C10 0.51560(18) 0.6418(3) 0.4167(2) 0.0360(8) Uani d . 1
C C11 0.44678(18) 0.5847(3) 0.4008(2) 0.0339(8) Uani d . 1
C C12 0.40814(18) 0.5704(3) 0.4616(2) 0.0384(8) Uani d . 1
H H12 0.4268 0.5938 0.5179 0.046 Uiso calc R 1
C C13 0.34184(19) 0.5219(3) 0.4411(2) 0.0393(9) Uani d . 1
C C14 0.31761(19) 0.4863(3) 0.3566(2) 0.0454(10) Uani d . 1
H H14 0.2736 0.4527 0.3394 0.055 Uiso calc R 1
C C15 0.3592(2) 0.5014(3) 0.2988(2) 0.0477(10) Uani d . 1
H H15 0.3419 0.4778 0.2424 0.057 Uiso calc R 1
C C16 0.6453(2) 0.7946(4) 0.5892(3) 0.0702(14) Uani d . 1
H H16A 0.6911 0.7635 0.6148 0.105 Uiso calc R 1
H H16B 0.6144 0.7888 0.6281 0.105 Uiso calc R 1
H H16C 0.6528 0.8637 0.5788 0.105 Uiso calc R 1
C C17 0.2994(2) 0.5077(3) 0.5076(2) 0.0550(11) Uani d . 1
H H17A 0.3310 0.4839 0.5608 0.083 Uiso calc R 1
H H17B 0.2614 0.4601 0.4867 0.083 Uiso calc R 1
H H17C 0.2785 0.5702 0.5181 0.083 Uiso calc R 1
Cl Cl1 0.67672(6) 0.83632(9) 0.14899(7) 0.0614(3) Uani d . 1
O O11 0.7066(2) 0.7814(3) 0.0902(2) 0.1060(13) Uani d . 1
O O12 0.6018(2) 0.8186(3) 0.1303(3) 0.1304(18) Uani d . 1
O O13 0.7061(3) 0.8090(4) 0.2356(3) 0.1341(17) Uani d . 1
O O14 0.6898(3) 0.9380(3) 0.1419(3) 0.1299(17) Uani d . 1

loop_
_atom_site_aniso_label
_atom_site_aniso_U_11
_atom_site_aniso_U_22
_atom_site_aniso_U_33
_atom_site_aniso_U_12
_atom_site_aniso_U_13
_atom_site_aniso_U_23
Ni1 0.0449(4) 0.0382(4) 0.0376(4) 0.000 0.0069(3) 0.000
O1 0.0501(15) 0.0394(15) 0.0239(12) 0.0035(12) 0.0029(10) -0.0019(11)
N1 0.071(2) 0.044(2) 0.055(2) -0.0173(18) 0.0083(18) -0.0053(17)
N2 0.0452(18) 0.0393(19) 0.0366(17) -0.0020(15) -0.0019(14) -0.0016(14)
C1 0.120(5) 0.104(5) 0.071(4) -0.015(4) 0.026(3) -0.042(3)
C2 0.102(4) 0.064(3) 0.113(5) -0.038(3) 0.012(4) 0.009(3)
C3 0.062(3) 0.073(3) 0.074(3) -0.014(3) -0.008(2) -0.008(3)
C4 0.058(3) 0.052(3) 0.051(2) -0.008(2) -0.009(2) -0.004(2)
C5 0.0375(19) 0.042(2) 0.0243(17) 0.0011(18) 0.0064(14) -0.0003(17)
Ni2 0.0450(4) 0.0405(4) 0.0256(3) 0.000 0.0086(3) 0.000
N3 0.0436(17) 0.0373(17) 0.0362(17) -0.0007(15) 0.0108(13) 0.0011(14)
N4 0.0430(17) 0.0465(19) 0.0291(16) -0.0042(15) 0.0065(13) -0.0066(14)
C6 0.053(2) 0.050(2) 0.051(2) -0.010(2) 0.021(2) -0.001(2)
C7 0.044(2) 0.045(2) 0.065(3) -0.0109(19) 0.010(2) -0.002(2)
C8 0.047(2) 0.041(2) 0.049(2) 0.0015(19) 0.0024(19) -0.0075(19)
C9 0.046(2) 0.048(2) 0.029(2) 0.0001(18) 0.0066(16) -0.0062(17)
C10 0.0373(19) 0.035(2) 0.0339(19) 0.0032(16) 0.0061(15) -0.0002(16)
C11 0.0371(19) 0.036(2) 0.0264(18) 0.0014(16) 0.0047(15) 0.0000(15)
C12 0.042(2) 0.042(2) 0.0283(18) 0.0008(17) 0.0021(15) -0.0036(16)
C13 0.039(2) 0.043(2) 0.036(2) 0.0062(17) 0.0106(16) 0.0033(17)
C14 0.033(2) 0.062(3) 0.038(2) -0.0096(18) 0.0046(17) -0.0061(19)
C15 0.046(2) 0.059(3) 0.034(2) -0.005(2) 0.0034(17) -0.0114(19)
C16 0.062(3) 0.076(3) 0.067(3) -0.013(3) 0.006(2) -0.028(3)
C17 0.051(2) 0.075(3) 0.041(2) -0.005(2) 0.0146(19) 0.002(2)
Cl1 0.0631(7) 0.0709(8) 0.0513(6) -0.0170(6) 0.0161(5) -0.0119(6)
O11 0.101(3) 0.132(4) 0.091(3) 0.007(3) 0.036(2) -0.036(3)
O12 0.072(3) 0.134(4) 0.188(5) -0.029(3) 0.039(3) -0.066(3)
O13 0.166(4) 0.159(4) 0.064(3) -0.017(4) 0.006(3) 0.018(3)
O14 0.181(4) 0.073(3) 0.160(4) -0.039(3) 0.088(4) -0.007(3)

loop_
_atom_type_symbol
_atom_type_description
_atom_type_scat_dispersion_real
_atom_type_scat_dispersion_imag
_atom_type_scat_source
C C 0.0033 0.0016 'International Tables Vol C Tables 4.2.6.8 and 6.1.1.4'
H H 0.0000 0.0000 'International Tables Vol C Tables 4.2.6.8 and 6.1.1.4'
N N 0.0061 0.0033 'International Tables Vol C Tables 4.2.6.8 and 6.1.1.4'
O O 0.0106 0.0060 'International Tables Vol C Tables 4.2.6.8 and 6.1.1.4'
Cl Cl 0.1484 0.1585 'International Tables Vol C Tables 4.2.6.8 and 6.1.1.4'
Ni Ni 0.3393 1.1124 'International Tables Vol C Tables 4.2.6.8 and 6.1.1.4'

loop_
_geom_angle_atom_site_label_1
_geom_angle_atom_site_label_2
_geom_angle_atom_site_label_3
_geom_angle_site_symmetry_1
_geom_angle_site_symmetry_3
_geom_angle
_geom_angle_publ_flag
N1 Ni1 N1 . 2_655 106.7(2) y
N1 Ni1 N2 . . 84.78(14) y
N2 Ni1 N1 2_655 . 168.43(14) y
N2 Ni1 N2 2_655 . 83.74(18) y
N2 Ni1 N1 2_655 2_655 84.78(14) ?
N2 Ni1 N1 . 2_655 168.43(14) ?
O1 Ni2 O1 . 2_655 80.74(13) y
N3 Ni2 O1 . . 165.81(10) y
N3 Ni2 O1 . 2_655 89.60(10) y
N4 Ni2 O1 . . 90.20(10) y
N4 Ni2 O1 . 2_655 89.63(11) y
N4 Ni2 N3 . . 79.31(11) y
N4 Ni2 N3 . 2_655 100.83(12) y
N4 Ni2 N4 2_655 . 179.78(17) y
N4 Ni2 N3 2_655 . 100.83(12) ?
N4 Ni2 N3 2_655 2_655 79.31(11) ?
N3 Ni2 N3 . 2_655 101.66(16) ?
N4 Ni2 O1 2_655 . 89.63(11) ?
N3 Ni2 O1 2_655 . 89.60(10) ?
N4 Ni2 O1 2_655 2_655 90.20(10) ?
N3 Ni2 O1 2_655 2_655 165.81(10) ?
C1 N1 C2 . . 110.4(4) ?
C1 N1 C3 . . 109.5(4) ?
C2 N1 C3 . . 105.1(4) ?
C1 N1 Ni1 . . 110.3(3) ?
C2 N1 Ni1 . . 117.1(3) ?
C3 N1 Ni1 . . 103.9(3) ?
C5 N2 C4 . . 125.0(3) ?
C5 N2 Ni1 . . 116.6(2) ?
C4 N2 Ni1 . . 118.4(2) ?
N1 C1 H1A . . 109.5 ?
N1 C1 H1B . . 109.5 ?
H1A C1 H1B . . 109.5 ?
N1 C1 H1C . . 109.5 ?
H1A C1 H1C . . 109.5 ?
H1B C1 H1C . . 109.5 ?
N1 C2 H2A . . 109.5 ?
N1 C2 H2B . . 109.5 ?
H2A C2 H2B . . 109.5 ?
N1 C2 H2C . . 109.5 ?
H2A C2 H2C . . 109.5 ?
H2B C2 H2C . . 109.5 ?
C4 C3 N1 . . 110.8(4) ?
C4 C3 H3A . . 109.5 ?
N1 C3 H3A . . 109.5 ?
C4 C3 H3B . . 109.5 ?
N1 C3 H3B . . 109.5 ?
H3A C3 H3B . . 108.1 ?
N2 C4 C3 . . 103.6(3) ?
N2 C4 H4A . . 111.0 ?
C3 C4 H4A . . 111.0 ?
N2 C4 H4B . . 111.0 ?
C3 C4 H4B . . 111.0 ?
H4A C4 H4B . . 109.0 ?
O1 C5 N2 . . 129.5(3) ?
O1 C5 C5 . 2_655 119.01(18) ?
N2 C5 C5 . 2_655 111.51(19) ?
C5 O1 Ni2 . . 110.6(2) ?
C6 N3 C10 . . 118.2(3) ?
C6 N3 Ni2 . . 127.5(3) ?
C10 N3 Ni2 . . 113.8(2) ?
C15 N4 C11 . . 117.8(3) ?
C15 N4 Ni2 . . 127.2(2) ?
C11 N4 Ni2 . . 113.8(2) ?
N3 C6 C7 . . 122.3(4) ?
N3 C6 H6 . . 118.8 ?
C7 C6 H6 . . 118.8 ?
C6 C7 C8 . . 120.5(4) ?
C6 C7 H7 . . 119.8 ?
C8 C7 H7 . . 119.8 ?
C7 C8 C9 . . 116.8(3) ?
C7 C8 C16 . . 122.1(4) ?
C9 C8 C16 . . 121.1(4) ?
C10 C9 C8 . . 120.4(4) ?
C10 C9 H9 . . 119.8 ?
C8 C9 H9 . . 119.8 ?
N3 C10 C9 . . 121.8(3) ?
N3 C10 C11 . . 115.0(3) ?
C9 C10 C11 . . 123.2(3) ?
N4 C11 C12 . . 121.1(3) ?
N4 C11 C10 . . 114.7(3) ?
C12 C11 C10 . . 124.2(3) ?
C11 C12 C13 . . 121.4(3) ?
C11 C12 H12 . . 119.3 ?
C13 C12 H12 . . 119.3 ?
C12 C13 C14 . . 116.6(3) ?
C12 C13 C17 . . 121.1(3) ?
C14 C13 C17 . . 122.2(3) ?
C15 C14 C13 . . 119.4(3) ?
C15 C14 H14 . . 120.3 ?
C13 C14 H14 . . 120.3 ?
N4 C15 C14 . . 123.5(3) ?
N4 C15 H15 . . 118.2 ?
C14 C15 H15 . . 118.2 ?
C8 C16 H16A . . 109.5 ?
C8 C16 H16B . . 109.5 ?
H16A C16 H16B . . 109.5 ?
C8 C16 H16C . . 109.5 ?
H16A C16 H16C . . 109.5 ?
H16B C16 H16C . . 109.5 ?
C13 C17 H17A . . 109.5 ?
C13 C17 H17B . . 109.5 ?
H17A C17 H17B . . 109.5 ?
C13 C17 H17C . . 109.5 ?
H17A C17 H17C . . 109.5 ?
H17B C17 H17C . . 109.5 ?
O13 Cl1 O14 . . 107.5(3) ?
O13 Cl1 O12 . . 107.2(3) ?
O14 Cl1 O12 . . 110.0(3) ?
O13 Cl1 O11 . . 112.7(3) ?
O14 Cl1 O11 . . 110.2(3) ?
O12 Cl1 O11 . . 109.3(3) ?

loop_
_geom_bond_atom_site_label_1
_geom_bond_atom_site_label_2
_geom_bond_site_symmetry_2
_geom_bond_distance
_geom_bond_publ_flag
Ni1 N1 . 1.976(3) y
Ni1 N1 2_655 1.976(3) ?
Ni1 N2 . 1.853(3) y
Ni1 N2 2_655 1.853(3) ?
Ni2 N3 . 2.060(3) y
Ni2 N3 2_655 2.060(3) ?
Ni2 N4 . 2.048(3) y
Ni2 N4 2_655 2.048(3) ?
Ni2 O1 . 2.114(2) y
Ni2 O1 2_655 2.114(2) ?
N1 C1 . 1.471(6) ?
N1 C2 . 1.473(5) ?
N1 C3 . 1.517(6) ?
N2 C5 . 1.299(4) y
N2 C4 . 1.464(4) ?
N3 C6 . 1.339(5) ?
N3 C10 . 1.350(4) ?
N4 C15 . 1.333(4) ?
N4 C11 . 1.355(4) ?
C1 H1A . 0.9600 ?
C1 H1B . 0.9600 ?
C1 H1C . 0.9600 ?
C2 H2A . 0.9600 ?
C2 H2B . 0.9600 ?
C2 H2C . 0.9600 ?
C3 C4 . 1.478(6) ?
C3 H3A . 0.9700 ?
C3 H3B . 0.9700 ?
C4 H4A . 0.9700 ?
C4 H4B . 0.9700 ?
C5 O1 . 1.255(4) y
C5 C5 2_655 1.521(6) y
C6 C7 . 1.381(5) ?
C6 H6 . 0.9300 ?
C7 C8 . 1.383(5) ?
C7 H7 . 0.9300 ?
C8 C9 . 1.390(5) ?
C8 C16 . 1.508(5) ?
C9 C10 . 1.385(5) ?
C9 H9 . 0.9300 ?
C10 C11 . 1.485(5) ?
C11 C12 . 1.372(5) ?
C12 C13 . 1.386(5) ?
C12 H12 . 0.9300 ?
C13 C14 . 1.391(5) ?
C13 C17 . 1.500(5) ?
C14 C15 . 1.373(5) ?
C14 H14 . 0.9300 ?
C15 H15 . 0.9300 ?
C16 H16A . 0.9600 ?
C16 H16B . 0.9600 ?
C16 H16C . 0.9600 ?
C17 H17A . 0.9600 ?
C17 H17B . 0.9600 ?
C17 H17C . 0.9600 ?
Cl1 O13 . 1.398(4) ?
Cl1 O14 . 1.398(4) ?
Cl1 O12 . 1.404(4) ?
Cl1 O11 . 1.420(4) ?

loop_
_geom_hbond_atom_site_label_D
_geom_hbond_atom_site_label_H
_geom_hbond_atom_site_label_A
_geom_hbond_site_symmetry_A
_geom_hbond_distance_DH
_geom_hbond_distance_HA
_geom_hbond_distance_DA
_geom_hbond_angle_DHA
C6 H6 O13 . 0.93 2.57 3.379(6) 145.8
C12 H12 O1 6_566 0.93 2.43 3.267(4) 149.7

loop_
_geom_torsion_atom_site_label_1
_geom_torsion_atom_site_label_2
_geom_torsion_atom_site_label_3
_geom_torsion_atom_site_label_4
_geom_torsion_site_symmetry_1
_geom_torsion_site_symmetry_4
_geom_torsion
_geom_torsion_publ_flag
N2 Ni1 N1 C1 2_655 . 99.4(8) ?
N2 Ni1 N1 C1 . . 92.7(3) ?
N1 Ni1 N1 C1 2_655 . -86.2(3) ?
N2 Ni1 N1 C2 2_655 . -133.1(7) ?
N2 Ni1 N1 C2 . . -139.9(4) ?
N1 Ni1 N1 C2 2_655 . 41.2(3) ?
N2 Ni1 N1 C3 2_655 . -17.8(8) ?
N2 Ni1 N1 C3 . . -24.6(3) ?
N1 Ni1 N1 C3 2_655 . 156.5(3) ?
N2 Ni1 N2 C5 2_655 . 0.98(19) ?
N1 Ni1 N2 C5 . . 179.6(3) ?
N1 Ni1 N2 C5 2_655 . -5.8(9) ?
N2 Ni1 N2 C4 2_655 . -176.9(4) ?
N1 Ni1 N2 C4 . . 1.7(3) ?
N1 Ni1 N2 C4 2_655 . 176.3(6) ?
C1 N1 C3 C4 . . -73.1(5) ?
C2 N1 C3 C4 . . 168.3(4) ?
Ni1 N1 C3 C4 . . 44.8(4) ?
C5 N2 C4 C3 . . -155.4(4) ?
Ni1 N2 C4 C3 . . 22.4(4) ?
N1 C3 C4 N2 . . -43.2(5) ?
C4 N2 C5 O1 . . -5.0(6) ?
Ni1 N2 C5 O1 . . 177.2(3) ?
C4 N2 C5 C5 . 2_655 175.4(4) ?
Ni1 N2 C5 C5 . 2_655 -2.4(5) ?
N2 C5 O1 Ni2 . . 177.8(3) ?
C5 C5 O1 Ni2 2_655 . -2.6(5) ?
C5 O1 Ni2 N4 . 2_655 91.2(2) ?
C5 O1 Ni2 N4 . . -88.6(2) ?
C5 O1 Ni2 N3 . . -46.6(5) ?
C5 O1 Ni2 N3 . 2_655 170.6(2) ?
C5 O1 Ni2 O1 . 2_655 0.98(18) ?
N4 Ni2 N3 C6 2_655 . 6.3(3) ?
N4 Ni2 N3 C6 . . -173.9(3) ?
N3 Ni2 N3 C6 2_655 . -74.9(3) ?
O1 Ni2 N3 C6 . . 143.2(4) ?
O1 Ni2 N3 C6 2_655 . 96.4(3) ?
N4 Ni2 N3 C10 2_655 . -164.9(2) ?
N4 Ni2 N3 C10 . . 15.0(2) ?
N3 Ni2 N3 C10 2_655 . 114.0(3) ?
O1 Ni2 N3 C10 . . -27.9(6) ?
O1 Ni2 N3 C10 2_655 . -74.7(2) ?
N3 Ni2 N4 C15 . . 176.0(3) ?
N3 Ni2 N4 C15 2_655 . 76.0(3) ?
O1 Ni2 N4 C15 . . -13.6(3) ?
O1 Ni2 N4 C15 2_655 . -94.3(3) ?
N3 Ni2 N4 C11 . . -16.5(2) ?
N3 Ni2 N4 C11 2_655 . -116.5(2) ?
O1 Ni2 N4 C11 . . 153.9(2) ?
O1 Ni2 N4 C11 2_655 . 73.1(2) ?
C10 N3 C6 C7 . . 2.2(6) ?
Ni2 N3 C6 C7 . . -168.6(3) ?
N3 C6 C7 C8 . . -0.2(6) ?
C6 C7 C8 C9 . . -1.2(6) ?
C6 C7 C8 C16 . . 178.4(4) ?
C7 C8 C9 C10 . . 0.7(5) ?
C16 C8 C9 C10 . . -178.9(4) ?
C6 N3 C10 C9 . . -2.7(5) ?
Ni2 N3 C10 C9 . . 169.4(3) ?
C6 N3 C10 C11 . . 176.8(3) ?
Ni2 N3 C10 C11 . . -11.2(4) y
C8 C9 C10 N3 . . 1.2(5) ?
C8 C9 C10 C11 . . -178.2(3) ?
C15 N4 C11 C12 . . 2.9(5) ?
Ni2 N4 C11 C12 . . -165.8(3) ?
C15 N4 C11 C10 . . -175.8(3) ?
Ni2 N4 C11 C10 . . 15.5(4) y
N3 C10 C11 N4 . . -2.8(4) ?
C9 C10 C11 N4 . . 176.6(3) ?
N3 C10 C11 C12 . . 178.5(3) ?
C9 C10 C11 C12 . . -2.1(5) ?
N4 C11 C12 C13 . . -2.9(5) ?
C10 C11 C12 C13 . . 175.8(3) ?
C11 C12 C13 C14 . . 1.6(5) ?
C11 C12 C13 C17 . . -179.1(3) ?
C12 C13 C14 C15 . . -0.5(5) ?
C17 C13 C14 C15 . . -179.8(4) ?
C11 N4 C15 C14 . . -1.9(6) ?
Ni2 N4 C15 C14 . . 165.1(3) ?
C13 C14 C15 N4 . . 0.7(6) ?
